data_7133145
loop_
_publ_author_name
'Karnbrock, Simon B. H.'
'Golz, Christopher'
'Alcarazo, Manuel'

_publ_section_title
;
 P(V)-bis(amidophenolate) ligand cooperation: stoichiometric
 C&#xe001;O-bond cleavage in aldehydes and ketones.
;
_journal_issue 53
_journal_name_full 'Chemical communications (Cambridge, England)'
_journal_page_first 6745
_journal_page_last 6748
_journal_paper_doi 10.1039/d4cc02202e
_journal_volume 60
_journal_year 2024
_chemical_formula_moiety 'C52 H70 N4 O3 P, C32 H12 B F24, 1[CH3CN]'
_chemical_formula_sum 'C86 H85 B F24 N5 O3 P'
_chemical_formula_weight 1734.36
_space_group_crystal_system triclinic
_space_group_IT_number 2
_space_group_name_Hall '-P 1'
_space_group_name_H-M_alt 'P -1'
_atom_sites_solution_hydrogens geom
_atom_sites_solution_primary dual
_audit_creation_date 2023-06-16
_audit_creation_method
;FinalCif V122 by Daniel Kratzert, Freiburg 2023, 
https://dkratzert.de/finalcif.html
;
_audit_update_record
;
2024-05-06 deposited with the CCDC.	2024-06-03 downloaded from the CCDC.
;
_cell_angle_alpha 70.624(3)
_cell_angle_beta 73.911(4)
_cell_angle_gamma 75.970(4)
_cell_formula_units_Z 2
_cell_length_a 12.1449(17)
_cell_length_b 18.623(3)
_cell_length_c 20.405(3)
_cell_measurement_reflns_used 9739
_cell_measurement_temperature 100.00
_cell_measurement_theta_max 28.831
_cell_measurement_theta_min 2.170
_cell_volume 4125.1(11)
_computing_cell_refinement 'SAINT V8.40B (?, 2016)'
_computing_data_collection 'Bruker BIS V6.2.15/2021-03-16 && APEX4 2022.1-1'
_computing_data_reduction 'SAINT V8.40B (?, 2016)'
_computing_molecular_graphics 'Olex2 1.5 (Dolomanov et al., 2009)'
_computing_publication_material 'Olex2 1.5 (Dolomanov et al., 2009)'
_computing_structure_refinement 'XL  (Sheldrick, 2008)'
_computing_structure_solution 'XT  (Sheldrick, 2015)'
_diffrn_ambient_environment N~2~
_diffrn_ambient_temperature 100.00
_diffrn_detector CPAD
_diffrn_detector_area_resol_mean 7.41
_diffrn_detector_type 'Bruker PHOTON III'
_diffrn_measured_fraction_theta_full 0.999
_diffrn_measured_fraction_theta_max 0.991
_diffrn_measurement_device 'four-circle diffractometer'
_diffrn_measurement_device_type 'Bruker D8 VENTURE dual wavelength Mo/Cu'
_diffrn_measurement_method '\w and \f scans'
_diffrn_measurement_specimen_support 'MiTeGen micromount'
_diffrn_radiation_monochromator 'mirror optics'
_diffrn_radiation_probe x-ray
_diffrn_radiation_type MoK\a
_diffrn_radiation_wavelength 0.71073
_diffrn_reflns_av_R_equivalents 0.0523
_diffrn_reflns_av_unetI/netI 0.0469
_diffrn_reflns_Laue_measured_fraction_full 0.999
_diffrn_reflns_Laue_measured_fraction_max 0.991
_diffrn_reflns_limit_h_max 16
_diffrn_reflns_limit_h_min -16
_diffrn_reflns_limit_k_max 25
_diffrn_reflns_limit_k_min -24
_diffrn_reflns_limit_l_max 27
_diffrn_reflns_limit_l_min -27
_diffrn_reflns_number 89259
_diffrn_reflns_point_group_measured_fraction_full 0.999
_diffrn_reflns_point_group_measured_fraction_max 0.991
_diffrn_reflns_theta_full 25.242
_diffrn_reflns_theta_max 28.886
_diffrn_reflns_theta_min 1.955
_diffrn_source 'microfocus sealed X-ray tube'
_diffrn_source_current 1.0
_diffrn_source_power 0.05
_diffrn_source_type 'Incoatec I\ms'
_diffrn_source_voltage 50.0
_diffrn_standards_number 0
_exptl_absorpt_coefficient_mu 0.140
_exptl_absorpt_correction_T_max 1.0000
_exptl_absorpt_correction_T_min 0.7890
_exptl_absorpt_correction_type numerical
_exptl_absorpt_process_details
;
SADABS-2016/2 (Bruker,2016/2) was used for absorption correction.
wR2(int) was 0.1547 before and 0.0636 after correction.
The Ratio of minimum to maximum transmission is 0.7890.
The \l/2 correction factor is Not present.
;
_exptl_crystal_colour colourless
_exptl_crystal_colour_primary colourless
_exptl_crystal_density_diffrn 1.396
_exptl_crystal_description plate
_exptl_crystal_F_000 1792
_exptl_crystal_recrystallization_method 'from a mixture of chloroform, pentane and acetonitrile.'
_exptl_crystal_size_max 0.578
_exptl_crystal_size_mid 0.29
_exptl_crystal_size_min 0.05
_refine_diff_density_max 0.757
_refine_diff_density_min -0.607
_refine_diff_density_rms 0.070
_refine_ls_extinction_method none
_refine_ls_goodness_of_fit_ref 1.087
_refine_ls_hydrogen_treatment constr
_refine_ls_matrix_type full
_refine_ls_number_parameters 1133
_refine_ls_number_reflns 21505
_refine_ls_number_restraints 127
_refine_ls_restrained_S_all 1.100
_refine_ls_R_factor_all 0.0766
_refine_ls_R_factor_gt 0.0576
_refine_ls_shift/su_max 0.001
_refine_ls_shift/su_mean 0.000
_refine_ls_structure_factor_coef Fsqd
_refine_ls_weighting_details 'w=1/[\s^2^(Fo^2^)+(0.0711P)^2^+2.8552P] where P=(Fo^2^+2Fc^2^)/3'
_refine_ls_weighting_scheme calc
_refine_ls_wR_factor_gt 0.1441
_refine_ls_wR_factor_ref 0.1551
_reflns_Friedel_coverage 0.000
_reflns_number_gt 16187
_reflns_number_total 21505
_reflns_threshold_expression 'I > 2\s(I)'
_cod_data_source_file d4cc02202e2.cif
_cod_data_source_block mo_2007_cg_0m
_cod_depositor_comments 'Adding full bibliography for 7133142--7133149.cif.'
_cod_original_cell_volume 4125.2(10)
_cod_database_code 7133145
_olex2_refinement_description
;
1. Fixed Uiso
 At 1.2 times of:
  All C(H) groups, All C(H,H) groups
 At 1.5 times of:
  All C(H,H,H) groups
2. Restrained distances
 F13A-C75 \\sim F13B-C75
 with sigma of 0.02
 F3A-C59A \\sim F3B-C59B
 with sigma of 0.02
 F15A-C75 \\sim F15B-C75
 with sigma of 0.02
 F1A-F3A \\sim F1B-F3B
 with sigma of 0.04
 F2A-F3A \\sim F2B-F3B
 with sigma of 0.04
 F3A-C57 \\sim F3B-C57
 with sigma of 0.04
 F14A-C75 \\sim F14B-C75
 with sigma of 0.02
 F1A-C59A \\sim F1B-C59B
 with sigma of 0.02
 F2A-C59A \\sim F2B-C59B
 with sigma of 0.02
 C57-C59A \\sim C57-C59B
 with sigma of 0.02
 F1A-F2A \\sim F1B-F2B
 with sigma of 0.04
 F1A-C57 \\sim F1B-C57
 with sigma of 0.04
 F2A-C57 \\sim F2B-C57
 with sigma of 0.04
3. Rigid body (RIGU) restrains
 F13A, F14A, F15A, C75
 with sigma for 1-2 distances of 0.0005 and sigma for 1-3 distances of 0.001
 F13B, F14B, F15B, C75
 with sigma for 1-2 distances of 0.0005 and sigma for 1-3 distances of 0.001
 F1B, F2B, F3B, C57, C59B
 with sigma for 1-2 distances of 0.0005 and sigma for 1-3 distances of 0.001
 F1A, F2A, F3A, C57, C59A
 with sigma for 1-2 distances of 0.0005 and sigma for 1-3 distances of 0.001
 F22, F23, F24, C84
 with sigma for 1-2 distances of 0.001 and sigma for 1-3 distances of 0.002
 C84
 with sigma for 1-2 distances of 0.001 and sigma for 1-3 distances of 0.002
4. Others
 Sof(F13B)=Sof(F14B)=Sof(F15B)=1-FVAR(1)
 Sof(F13A)=Sof(F14A)=Sof(F15A)=FVAR(1)
 Sof(F1B)=Sof(F2B)=Sof(F3B)=Sof(C59B)=1-FVAR(2)
 Sof(F1A)=Sof(F2A)=Sof(F3A)=Sof(C59A)=FVAR(2)
5.a Ternary CH refined with riding coordinates:
 C35(H35), C38(H38), C40(H40), C43(H43)
5.b Secondary CH2 refined with riding coordinates:
 C37(H37A,H37B), C39(H39A,H39B), C41(H41A,H41B), C42(H42A,H42B), C44(H44A,
 H44B), C45(H45A,H45B)
5.c Aromatic/amide H refined with riding coordinates:
 C3(H3), C5(H5), C17(H17), C19(H19), C31(H31), C32(H32), C33(H33), C34(H34),
 C46(H46), C47(H47), C49(H49), C50(H50), C54(H54), C56(H56), C58(H58), C62(H62),
  C64(H64), C66(H66), C70(H70), C72(H72), C74(H74), C78(H78), C80(H80), C82(H82)
5.d Idealised Me refined as rotating group:
 C8(H8A,H8B,H8C), C9(H9A,H9B,H9C), C10(H10A,H10B,H10C), C12(H12A,H12B,H12C),
 C13(H13A,H13B,H13C), C14(H14A,H14B,H14C), C22(H22A,H22B,H22C), C23(H23A,H23B,
 H23C), C24(H24A,H24B,H24C), C26(H26A,H26B,H26C), C27(H27A,H27B,H27C), C28(H28A,
 H28B,H28C), C51(H51A,H51B,H51C), C52(H52A,H52B,H52C)
;
_olex2_submission_special_instructions 'No special instructions were received'
_shelx_shelxl_version_number 2018/3
_smtbx_masks_void_probe_radius 1.2
_smtbx_masks_void_truncation_radius 1.2
_shelx_space_group_comment
;
The symmetry employed for this shelxl refinement is uniquely defined
by the following loop, which should always be used as a source of
symmetry information in preference to the above space-group names.
They are only intended as comments.
;
_shelx_estimated_absorpt_t_min 0.923
_shelx_estimated_absorpt_t_max 0.993
_diffrn_measurement_ambient_temperature_device_make 'Oxford Cryostream 800'

loop_
_space_group_symop_operation_xyz
'x, y, z'
'-x, -y, -z'

loop_
_atom_site_label
_atom_site_type_symbol
_atom_site_fract_x
_atom_site_fract_y
_atom_site_fract_z
_atom_site_U_iso_or_equiv
_atom_site_adp_type
_atom_site_occupancy
_atom_site_site_symmetry_order
_atom_site_calc_flag
_atom_site_refinement_flags_posn
_atom_site_refinement_flags_adp
_atom_site_refinement_flags_occupancy
_atom_site_disorder_assembly
_atom_site_disorder_group
P1 P 0.26566(4) 0.52184(2) 0.78251(2) 0.00972(9) Uani 1 1 d . . . . .
O1 O 0.16940(11) 0.51926(7) 0.75458(7) 0.0145(3) Uani 1 1 d . . . . .
O2 O 0.33259(10) 0.43781(7) 0.81793(6) 0.0115(2) Uani 1 1 d . . . . .
O3 O 0.22674(10) 0.56137(7) 0.84579(6) 0.0113(2) Uani 1 1 d . . . . .
N1 N 0.38459(12) 0.55549(8) 0.72893(7) 0.0112(3) Uani 1 1 d . . . . .
N2 N 0.21931(12) 0.68749(8) 0.72333(7) 0.0098(3) Uani 1 1 d . . . . .
N3 N 0.08150(12) 0.73828(8) 0.64906(8) 0.0113(3) Uani 1 1 d . . . . .
N4 N -0.00096(15) 0.71817(10) 0.47285(8) 0.0205(3) Uani 1 1 d . . . . .
C1 C 0.45334(14) 0.43708(10) 0.80145(9) 0.0111(3) Uani 1 1 d . . . . .
C2 C 0.48384(15) 0.50563(10) 0.75194(9) 0.0112(3) Uani 1 1 d . . . . .
C3 C 0.59739(15) 0.51833(10) 0.73195(9) 0.0130(3) Uani 1 1 d . . . . .
H3 H 0.617143 0.566143 0.700400 0.016 Uiso 1 1 calc R U . . .
C4 C 0.68281(15) 0.45901(10) 0.75930(9) 0.0137(3) Uani 1 1 d . . . . .
C5 C 0.64983(15) 0.38988(10) 0.80613(9) 0.0126(3) Uani 1 1 d . . . . .
H5 H 0.708956 0.349860 0.823467 0.015 Uiso 1 1 calc R U . . .
C6 C 0.53487(15) 0.37581(10) 0.82918(9) 0.0113(3) Uani 1 1 d . . . . .
C7 C 0.50255(15) 0.29735(10) 0.87743(9) 0.0129(3) Uani 1 1 d . . . . .
C8 C 0.41544(18) 0.30608(11) 0.94624(10) 0.0198(4) Uani 1 1 d . . . . .
H8A H 0.449475 0.328275 0.971840 0.030 Uiso 1 1 calc R U . . .
H8B H 0.397247 0.255307 0.976300 0.030 Uiso 1 1 calc R U . . .
H8C H 0.344060 0.340212 0.934459 0.030 Uiso 1 1 calc R U . . .
C9 C 0.60983(17) 0.23975(11) 0.89835(11) 0.0201(4) Uani 1 1 d . . . . .
H9A H 0.665086 0.230954 0.855429 0.030 Uiso 1 1 calc R U . . .
H9B H 0.586103 0.190793 0.929570 0.030 Uiso 1 1 calc R U . . .
H9C H 0.646785 0.260737 0.923408 0.030 Uiso 1 1 calc R U . . .
C10 C 0.44823(18) 0.26388(11) 0.83682(11) 0.0203(4) Uani 1 1 d . . . . .
H10A H 0.380183 0.300296 0.822372 0.030 Uiso 1 1 calc R U . . .
H10B H 0.424414 0.214813 0.867653 0.030 Uiso 1 1 calc R U . . .
H10C H 0.505413 0.255165 0.794495 0.030 Uiso 1 1 calc R U . . .
C11 C 0.81029(16) 0.47116(11) 0.73484(10) 0.0181(4) Uani 1 1 d . . . . .
C12 C 0.84537(17) 0.48913(13) 0.65343(11) 0.0224(4) Uani 1 1 d . . . . .
H12A H 0.836236 0.445932 0.639190 0.034 Uiso 1 1 calc R U . . .
H12B H 0.926668 0.496787 0.637291 0.034 Uiso 1 1 calc R U . . .
H12C H 0.795600 0.536144 0.631899 0.034 Uiso 1 1 calc R U . . .
C13 C 0.89313(19) 0.40112(16) 0.76779(15) 0.0420(7) Uani 1 1 d . . . . .
H13A H 0.869193 0.388113 0.819757 0.063 Uiso 1 1 calc R U . . .
H13B H 0.972227 0.412991 0.752789 0.063 Uiso 1 1 calc R U . . .
H13C H 0.891257 0.357209 0.752024 0.063 Uiso 1 1 calc R U . . .
C14 C 0.8236(2) 0.54075(16) 0.75532(13) 0.0339(5) Uani 1 1 d . . . . .
H14A H 0.776782 0.587574 0.730882 0.051 Uiso 1 1 calc R U . . .
H14B H 0.905439 0.547038 0.741226 0.051 Uiso 1 1 calc R U . . .
H14C H 0.796967 0.531857 0.806874 0.051 Uiso 1 1 calc R U . . .
C15 C 0.26310(15) 0.62859(10) 0.84258(9) 0.0111(3) Uani 1 1 d . . . . .
C16 C 0.28999(15) 0.63460(10) 0.90283(9) 0.0129(3) Uani 1 1 d . . . . .
C17 C 0.32498(16) 0.70363(11) 0.89561(10) 0.0164(4) Uani 1 1 d . . . . .
H17 H 0.342304 0.709580 0.935959 0.020 Uiso 1 1 calc R U . . .
C18 C 0.33610(16) 0.76456(10) 0.83270(10) 0.0162(4) Uani 1 1 d . . . . .
C19 C 0.30694(15) 0.75580(10) 0.77496(9) 0.0132(3) Uani 1 1 d . . . . .
H19 H 0.315544 0.795104 0.730937 0.016 Uiso 1 1 calc R U . . .
C20 C 0.26541(14) 0.69038(10) 0.78077(9) 0.0108(3) Uani 1 1 d . . . . .
C21 C 0.3734(2) 0.83988(12) 0.82651(11) 0.0249(4) Uani 1 1 d . . . . .
C22 C 0.2745(2) 0.90729(12) 0.80773(13) 0.0296(5) Uani 1 1 d . . . . .
H22A H 0.257298 0.908620 0.763134 0.044 Uiso 1 1 calc R U . . .
H22B H 0.298378 0.956002 0.802149 0.044 Uiso 1 1 calc R U . . .
H22C H 0.204927 0.900177 0.845943 0.044 Uiso 1 1 calc R U . . .
C23 C 0.4832(2) 0.85234(14) 0.76711(14) 0.0353(6) Uani 1 1 d . . . . .
H23A H 0.466778 0.854986 0.721905 0.053 Uiso 1 1 calc R U . . .
H23B H 0.546166 0.809247 0.778628 0.053 Uiso 1 1 calc R U . . .
H23C H 0.506687 0.900709 0.762975 0.053 Uiso 1 1 calc R U . . .
C24 C 0.4002(3) 0.83883(15) 0.89583(14) 0.0440(7) Uani 1 1 d . . . . .
H24A H 0.426843 0.886919 0.889146 0.066 Uiso 1 1 calc R U . . .
H24B H 0.461097 0.794896 0.909082 0.066 Uiso 1 1 calc R U . . .
H24C H 0.329792 0.834010 0.933661 0.066 Uiso 1 1 calc R U . . .
C25 C 0.27892(17) 0.57055(10) 0.97430(9) 0.0153(3) Uani 1 1 d . . . . .
C26 C 0.31229(19) 0.59307(12) 1.03129(10) 0.0214(4) Uani 1 1 d . . . . .
H26A H 0.259412 0.639438 1.040089 0.032 Uiso 1 1 calc R U . . .
H26B H 0.392214 0.603514 1.014695 0.032 Uiso 1 1 calc R U . . .
H26C H 0.306520 0.550633 1.075428 0.032 Uiso 1 1 calc R U . . .
C27 C 0.36043(19) 0.49590(11) 0.96467(10) 0.0229(4) Uani 1 1 d . . . . .
H27A H 0.359286 0.457319 1.011118 0.034 Uiso 1 1 calc R U . . .
H27B H 0.439684 0.506638 0.943104 0.034 Uiso 1 1 calc R U . . .
H27C H 0.334330 0.476084 0.933641 0.034 Uiso 1 1 calc R U . . .
C28 C 0.15235(18) 0.55650(12) 1.00244(10) 0.0218(4) Uani 1 1 d . . . . .
H28A H 0.101866 0.603873 1.010591 0.033 Uiso 1 1 calc R U . . .
H28B H 0.146443 0.514987 1.047246 0.033 Uiso 1 1 calc R U . . .
H28C H 0.128115 0.541707 0.967400 0.033 Uiso 1 1 calc R U . . .
C29 C 0.39148(15) 0.61656(10) 0.66440(9) 0.0115(3) Uani 1 1 d . . . . .
C30 C 0.31139(14) 0.68507(10) 0.66107(9) 0.0107(3) Uani 1 1 d . . . . .
C31 C 0.32451(15) 0.74632(10) 0.59864(9) 0.0128(3) Uani 1 1 d . . . . .
H31 H 0.273332 0.794132 0.596656 0.015 Uiso 1 1 calc R U . . .
C32 C 0.41144(16) 0.73805(10) 0.53958(9) 0.0151(3) Uani 1 1 d . . . . .
H32 H 0.418815 0.779784 0.497294 0.018 Uiso 1 1 calc R U . . .
C33 C 0.48743(16) 0.66872(10) 0.54247(9) 0.0144(3) Uani 1 1 d . . . . .
H33 H 0.545792 0.662572 0.501782 0.017 Uiso 1 1 calc R U . . .
C34 C 0.47828(15) 0.60816(10) 0.60493(9) 0.0126(3) Uani 1 1 d . . . . .
H34 H 0.531243 0.561032 0.607054 0.015 Uiso 1 1 calc R U . . .
C35 C 0.11470(15) 0.74676(10) 0.71083(9) 0.0105(3) Uani 1 1 d . . . . .
H35 H 0.139068 0.798453 0.695688 0.013 Uiso 1 1 calc R U . . .
C36 C 0.00713(15) 0.74631(10) 0.77495(9) 0.0129(3) Uani 1 1 d . . . . .
C37 C -0.09426(15) 0.80497(10) 0.74460(10) 0.0149(3) Uani 1 1 d . . . . .
H37A H -0.070474 0.856364 0.721856 0.018 Uiso 1 1 calc R U . . .
H37B H -0.111931 0.788410 0.707799 0.018 Uiso 1 1 calc R U . . .
C38 C -0.20404(16) 0.81084(11) 0.80390(11) 0.0195(4) Uani 1 1 d . . . . .
H38 H -0.268260 0.848196 0.782918 0.023 Uiso 1 1 calc R U . . .
C39 C -0.24043(17) 0.73144(12) 0.83843(12) 0.0246(4) Uani 1 1 d . . . . .
H39A H -0.257924 0.713522 0.802415 0.030 Uiso 1 1 calc R U . . .
H39B H -0.311446 0.734616 0.876275 0.030 Uiso 1 1 calc R U . . .
C40 C -0.14122(18) 0.67402(12) 0.87042(11) 0.0265(5) Uani 1 1 d . . . . .
H40 H -0.165715 0.622270 0.893758 0.032 Uiso 1 1 calc R U . . .
C41 C -0.03226(16) 0.66725(11) 0.81053(10) 0.0186(4) Uani 1 1 d . . . . .
H41A H 0.031033 0.629044 0.830567 0.022 Uiso 1 1 calc R U . . .
H41B H -0.050293 0.649236 0.774760 0.022 Uiso 1 1 calc R U . . .
C42 C -0.11417(19) 0.70169(15) 0.92562(11) 0.0325(6) Uani 1 1 d . . . . .
H42A H -0.050065 0.664887 0.945972 0.039 Uiso 1 1 calc R U . . .
H42B H -0.183430 0.704175 0.964728 0.039 Uiso 1 1 calc R U . . .
C43 C -0.07911(18) 0.78173(14) 0.89078(11) 0.0270(5) Uani 1 1 d . . . . .
H43 H -0.061705 0.799685 0.927342 0.032 Uiso 1 1 calc R U . . .
C44 C 0.03053(17) 0.77644(12) 0.83132(10) 0.0194(4) Uani 1 1 d . . . . .
H44A H 0.095343 0.741104 0.852046 0.023 Uiso 1 1 calc R U . . .
H44B H 0.053505 0.828048 0.808327 0.023 Uiso 1 1 calc R U . . .
C45 C -0.17820(18) 0.83900(13) 0.85979(12) 0.0262(4) Uani 1 1 d . . . . .
H45A H -0.155719 0.890818 0.837622 0.031 Uiso 1 1 calc R U . . .
H45B H -0.248400 0.842734 0.898072 0.031 Uiso 1 1 calc R U . . .
C46 C 0.07507(15) 0.66785(10) 0.64547(9) 0.0123(3) Uani 1 1 d . . . . .
H46 H 0.091910 0.623234 0.683075 0.015 Uiso 1 1 calc R U . . .
C47 C 0.04504(15) 0.66009(11) 0.58914(9) 0.0146(3) Uani 1 1 d . . . . .
H47 H 0.038225 0.610417 0.588939 0.018 Uiso 1 1 calc R U . . .
C48 C 0.02353(15) 0.72519(11) 0.53023(9) 0.0152(3) Uani 1 1 d . . . . .
C49 C 0.03138(16) 0.79769(11) 0.53589(10) 0.0171(4) Uani 1 1 d . . . . .
H49 H 0.017188 0.843333 0.498652 0.020 Uiso 1 1 calc R U . . .
C50 C 0.05918(16) 0.80190(10) 0.59450(10) 0.0154(3) Uani 1 1 d . . . . .
H50 H 0.063168 0.851015 0.597478 0.018 Uiso 1 1 calc R U . . .
C51 C -0.0059(2) 0.78449(15) 0.40942(11) 0.0307(5) Uani 1 1 d . . . . .
H51A H -0.069843 0.825050 0.420918 0.046 Uiso 1 1 calc R U . . .
H51B H -0.018885 0.768340 0.371459 0.046 Uiso 1 1 calc R U . . .
H51C H 0.067600 0.804399 0.393509 0.046 Uiso 1 1 calc R U . . .
C52 C -0.0070(2) 0.64243(14) 0.46831(12) 0.0274(5) Uani 1 1 d . . . . .
H52A H 0.068147 0.608644 0.471410 0.041 Uiso 1 1 calc R U . . .
H52B H -0.025855 0.648347 0.422906 0.041 Uiso 1 1 calc R U . . .
H52C H -0.067428 0.619602 0.507587 0.041 Uiso 1 1 calc R U . . .
F1A F 0.650(2) 1.0844(6) 0.3804(6) 0.055(3) Uani 0.31(2) 1 d D . P A 1
F1B F 0.6015(6) 1.0861(2) 0.3952(3) 0.0429(11) Uani 0.69(2) 1 d D . P A 2
F2A F 0.7899(7) 1.0436(7) 0.4302(8) 0.051(2) Uani 0.31(2) 1 d D . P A 1
F2B F 0.7791(4) 1.0590(3) 0.3977(6) 0.075(2) Uani 0.69(2) 1 d D . P A 2
F3A F 0.6204(11) 1.0583(10) 0.4941(7) 0.039(2) Uani 0.31(2) 1 d D . P A 1
F3B F 0.6515(10) 1.0557(5) 0.4935(3) 0.067(2) Uani 0.69(2) 1 d D . P A 2
F4 F 0.75843(12) 0.78008(8) 0.62055(6) 0.0303(3) Uani 1 1 d . . . . .
F5 F 0.74080(12) 0.69254(7) 0.57870(6) 0.0280(3) Uani 1 1 d . . . . .
F6 F 0.58915(11) 0.75811(8) 0.62816(6) 0.0268(3) Uani 1 1 d . . . . .
F7 F 0.30979(12) 0.69451(9) 0.32535(7) 0.0379(4) Uani 1 1 d . . . . .
F8 F 0.27801(11) 0.68050(10) 0.43663(8) 0.0383(4) Uani 1 1 d . . . . .
F9 F 0.33544(12) 0.58154(8) 0.39761(9) 0.0401(4) Uani 1 1 d . . . . .
F10 F 0.72614(11) 0.46996(7) 0.42163(8) 0.0324(3) Uani 1 1 d . . . . .
F11 F 0.86007(10) 0.53911(8) 0.36675(8) 0.0337(3) Uani 1 1 d . . . . .
F12 F 0.77824(14) 0.53413(8) 0.47490(7) 0.0372(3) Uani 1 1 d . . . . .
F13A F 0.3672(7) 0.9562(6) 0.0958(4) 0.0430(13) Uani 0.59(2) 1 d D . P B 1
F13B F 0.4170(12) 1.0529(4) 0.0806(8) 0.0313(19) Uani 0.41(2) 1 d D . P B 2
F14A F 0.4486(9) 1.0528(3) 0.0774(6) 0.0301(12) Uani 0.59(2) 1 d D . P B 1
F14B F 0.5707(5) 0.9698(9) 0.0682(4) 0.0414(19) Uani 0.41(2) 1 d D . P B 2
F15A F 0.5520(7) 0.9428(5) 0.0736(3) 0.0417(14) Uani 0.59(2) 1 d D . P B 1
F15B F 0.4049(15) 0.9370(5) 0.0931(6) 0.0422(19) Uani 0.41(2) 1 d D . P B 2
F16 F 0.14099(11) 0.99504(8) 0.32527(7) 0.0316(3) Uani 1 1 d . . . . .
F17 F 0.23485(12) 1.04008(8) 0.37298(7) 0.0340(3) Uani 1 1 d . . . . .
F18 F 0.21538(12) 0.92078(9) 0.41359(7) 0.0405(4) Uani 1 1 d . . . . .
F19 F 0.89515(15) 0.67050(10) 0.14367(9) 0.0493(4) Uani 1 1 d . . . . .
F20 F 0.84008(15) 0.77472(13) 0.06778(8) 0.0593(5) Uani 1 1 d . . . . .
F21 F 1.02169(13) 0.73745(11) 0.06868(8) 0.0502(4) Uani 1 1 d . . . . .
F22 F 1.01704(17) 0.98279(13) 0.21011(14) 0.0779(7) Uani 1 1 d . . . . .
F23 F 1.14388(16) 0.91683(14) 0.14662(10) 0.0734(6) Uani 1 1 d . . . . .
F24 F 1.1129(2) 0.87640(15) 0.25838(12) 0.0914(9) Uani 1 1 d . . . . .
C53 C 0.66634(15) 0.85530(10) 0.39145(9) 0.0125(3) Uani 1 1 d . . . . .
C54 C 0.67944(15) 0.80144(10) 0.45704(9) 0.0127(3) Uani 1 1 d . . . . .
H54 H 0.682369 0.748354 0.462573 0.015 Uiso 1 1 calc R U . . .
C55 C 0.68833(16) 0.82313(10) 0.51448(9) 0.0142(3) Uani 1 1 d . . . . .
C56 C 0.68731(18) 0.89948(11) 0.50836(10) 0.0191(4) Uani 1 1 d . . . . .
H56 H 0.694027 0.914271 0.547206 0.023 Uiso 1 1 calc R U . . .
C57 C 0.67611(19) 0.95420(11) 0.44343(10) 0.0204(4) Uani 1 1 d D . . . .
C58 C 0.66455(17) 0.93229(10) 0.38710(9) 0.0172(4) Uani 1 1 d . . . . .
H58 H 0.655067 0.971030 0.343989 0.021 Uiso 1 1 calc R U . . .
C59A C 0.6816(13) 1.0347(7) 0.4377(7) 0.0297(15) Uani 0.31(2) 1 d D . P A 1
C59B C 0.6767(6) 1.0377(3) 0.4333(3) 0.0280(8) Uani 0.69(2) 1 d D . P A 2
C60 C 0.69423(17) 0.76377(11) 0.58509(10) 0.0173(4) Uani 1 1 d . . . . .
C61 C 0.61575(15) 0.74656(10) 0.34838(8) 0.0110(3) Uani 1 1 d . . . . .
C62 C 0.69744(15) 0.67902(10) 0.36616(9) 0.0124(3) Uani 1 1 d . . . . .
H62 H 0.775266 0.683751 0.362352 0.015 Uiso 1 1 calc R U . . .
C63 C 0.66766(15) 0.60555(10) 0.38912(9) 0.0133(3) Uani 1 1 d . . . . .
C64 C 0.55549(16) 0.59540(10) 0.39425(10) 0.0153(3) Uani 1 1 d . . . . .
H64 H 0.535489 0.545297 0.409261 0.018 Uiso 1 1 calc R U . . .
C65 C 0.47402(15) 0.66093(10) 0.37670(9) 0.0134(3) Uani 1 1 d . . . . .
C66 C 0.50334(15) 0.73436(10) 0.35449(9) 0.0120(3) Uani 1 1 d . . . . .
H66 H 0.444959 0.777913 0.343014 0.014 Uiso 1 1 calc R U . . .
C67 C 0.35084(17) 0.65389(11) 0.38370(10) 0.0185(4) Uani 1 1 d . . . . .
C68 C 0.75693(17) 0.53725(11) 0.41253(11) 0.0192(4) Uani 1 1 d . . . . .
C69 C 0.54983(16) 0.89468(10) 0.28685(9) 0.0131(3) Uani 1 1 d . . . . .
C70 C 0.44431(16) 0.91840(10) 0.33022(9) 0.0143(3) Uani 1 1 d . . . . .
H70 H 0.439824 0.907316 0.379724 0.017 Uiso 1 1 calc R U . . .
C71 C 0.34616(16) 0.95761(10) 0.30298(10) 0.0156(3) Uani 1 1 d . . . . .
C72 C 0.34956(17) 0.97715(10) 0.23084(10) 0.0176(4) Uani 1 1 d . . . . .
H72 H 0.282490 1.003464 0.212224 0.021 Uiso 1 1 calc R U . . .
C73 C 0.45471(17) 0.95690(10) 0.18646(9) 0.0164(4) Uani 1 1 d . . . . .
C74 C 0.55179(16) 0.91679(10) 0.21375(9) 0.0146(3) Uani 1 1 d . . . . .
H74 H 0.621955 0.903815 0.181997 0.018 Uiso 1 1 calc R U . . .
C75 C 0.45871(18) 0.97767(11) 0.10803(10) 0.0196(3) Uani 1 1 d D . . . .
C76 C 0.23498(18) 0.97803(12) 0.35294(11) 0.0214(4) Uani 1 1 d . . . . .
C77 C 0.77707(16) 0.83142(10) 0.26377(9) 0.0138(3) Uani 1 1 d . . . . .
C78 C 0.86455(17) 0.87201(11) 0.25712(10) 0.0188(4) Uani 1 1 d . . . . .
H78 H 0.853547 0.901727 0.289012 0.023 Uiso 1 1 calc R U . . .
C79 C 0.96740(18) 0.87038(14) 0.20531(11) 0.0260(5) Uani 1 1 d . . . . .
C80 C 0.98752(18) 0.82838(15) 0.15725(11) 0.0283(5) Uani 1 1 d . . . . .
H80 H 1.057620 0.827266 0.122109 0.034 Uiso 1 1 calc R U . . .
C81 C 0.90185(18) 0.78783(13) 0.16200(10) 0.0233(4) Uani 1 1 d . . . . .
C82 C 0.79996(16) 0.78920(11) 0.21452(9) 0.0172(4) Uani 1 1 d . . . . .
H82 H 0.743606 0.760270 0.217032 0.021 Uiso 1 1 calc R U . . .
C83 C 0.9152(2) 0.74253(17) 0.11108(12) 0.0349(6) Uani 1 1 d . . . . .
C84 C 1.0584(2) 0.91260(18) 0.20472(14) 0.0411(5) Uani 1 1 d . . . . .
B1 B 0.65341(17) 0.83279(11) 0.32289(10) 0.0115(4) Uani 1 1 d . . . . .

loop_
_atom_site_aniso_label
_atom_site_aniso_U_11
_atom_site_aniso_U_22
_atom_site_aniso_U_33
_atom_site_aniso_U_23
_atom_site_aniso_U_13
_atom_site_aniso_U_12
P1 0.0098(2) 0.00832(19) 0.01061(19) -0.00149(15) -0.00155(15) -0.00310(15)
O1 0.0156(6) 0.0124(6) 0.0160(6) -0.0018(5) -0.0055(5) -0.0040(5)
O2 0.0102(6) 0.0094(6) 0.0143(6) -0.0019(4) -0.0015(4) -0.0037(4)
O3 0.0127(6) 0.0097(6) 0.0110(5) -0.0015(4) -0.0013(4) -0.0044(4)
N1 0.0103(7) 0.0087(7) 0.0121(6) -0.0005(5) -0.0010(5) -0.0024(5)
N2 0.0103(7) 0.0108(7) 0.0092(6) -0.0022(5) -0.0033(5) -0.0026(5)
N3 0.0113(7) 0.0111(7) 0.0125(6) -0.0018(5) -0.0046(5) -0.0036(5)
N4 0.0207(8) 0.0297(9) 0.0152(7) -0.0072(7) -0.0087(6) -0.0052(7)
C1 0.0101(8) 0.0128(8) 0.0120(7) -0.0039(6) -0.0013(6) -0.0059(6)
C2 0.0135(8) 0.0109(8) 0.0104(7) -0.0033(6) -0.0035(6) -0.0027(6)
C3 0.0141(8) 0.0118(8) 0.0141(8) -0.0032(6) -0.0028(6) -0.0050(6)
C4 0.0128(8) 0.0153(8) 0.0151(8) -0.0049(6) -0.0035(6) -0.0048(6)
C5 0.0132(8) 0.0125(8) 0.0143(8) -0.0050(6) -0.0056(6) -0.0011(6)
C6 0.0141(8) 0.0100(8) 0.0116(7) -0.0044(6) -0.0029(6) -0.0033(6)
C7 0.0159(8) 0.0085(8) 0.0142(8) -0.0020(6) -0.0040(6) -0.0025(6)
C8 0.0262(10) 0.0137(9) 0.0151(8) -0.0009(7) -0.0009(7) -0.0039(7)
C9 0.0209(9) 0.0123(8) 0.0248(9) -0.0011(7) -0.0083(8) -0.0007(7)
C10 0.0294(11) 0.0136(9) 0.0226(9) -0.0032(7) -0.0107(8) -0.0091(7)
C11 0.0124(8) 0.0220(9) 0.0194(9) -0.0011(7) -0.0051(7) -0.0071(7)
C12 0.0130(9) 0.0327(11) 0.0227(9) -0.0091(8) -0.0005(7) -0.0079(8)
C13 0.0146(10) 0.0450(15) 0.0479(15) 0.0155(12) -0.0097(10) -0.0084(9)
C14 0.0289(12) 0.0511(15) 0.0336(12) -0.0175(11) -0.0017(9) -0.0265(11)
C15 0.0107(8) 0.0095(8) 0.0132(7) -0.0029(6) -0.0036(6) -0.0015(6)
C16 0.0125(8) 0.0134(8) 0.0122(7) -0.0034(6) -0.0044(6) 0.0002(6)
C17 0.0201(9) 0.0159(9) 0.0163(8) -0.0032(7) -0.0108(7) -0.0023(7)
C18 0.0184(9) 0.0133(8) 0.0203(9) -0.0021(7) -0.0104(7) -0.0051(7)
C19 0.0140(8) 0.0109(8) 0.0140(8) 0.0005(6) -0.0052(6) -0.0039(6)
C20 0.0094(8) 0.0131(8) 0.0107(7) -0.0040(6) -0.0025(6) -0.0020(6)
C21 0.0373(12) 0.0181(9) 0.0274(10) 0.0013(8) -0.0210(9) -0.0138(8)
C22 0.0456(14) 0.0159(10) 0.0348(12) -0.0070(8) -0.0182(10) -0.0077(9)
C23 0.0350(13) 0.0299(12) 0.0470(14) 0.0029(10) -0.0218(11) -0.0210(10)
C24 0.084(2) 0.0285(12) 0.0381(13) 0.0006(10) -0.0407(14) -0.0264(13)
C25 0.0222(9) 0.0126(8) 0.0108(7) -0.0015(6) -0.0071(7) -0.0006(7)
C26 0.0337(11) 0.0185(9) 0.0129(8) -0.0032(7) -0.0099(8) -0.0020(8)
C27 0.0339(11) 0.0167(9) 0.0159(9) -0.0040(7) -0.0101(8) 0.0046(8)
C28 0.0260(10) 0.0225(10) 0.0134(8) -0.0002(7) -0.0021(7) -0.0067(8)
C29 0.0141(8) 0.0107(8) 0.0110(7) -0.0011(6) -0.0038(6) -0.0059(6)
C30 0.0106(8) 0.0131(8) 0.0107(7) -0.0032(6) -0.0026(6) -0.0061(6)
C31 0.0152(8) 0.0111(8) 0.0128(8) -0.0011(6) -0.0046(6) -0.0046(6)
C32 0.0190(9) 0.0151(8) 0.0112(7) 0.0001(6) -0.0034(6) -0.0081(7)
C33 0.0169(9) 0.0178(9) 0.0108(7) -0.0049(6) -0.0007(6) -0.0083(7)
C34 0.0137(8) 0.0135(8) 0.0133(8) -0.0061(6) -0.0023(6) -0.0049(6)
C35 0.0122(8) 0.0092(7) 0.0115(7) -0.0022(6) -0.0050(6) -0.0026(6)
C36 0.0114(8) 0.0137(8) 0.0135(8) -0.0044(6) -0.0029(6) -0.0010(6)
C37 0.0127(8) 0.0150(8) 0.0178(8) -0.0039(7) -0.0069(6) -0.0006(6)
C38 0.0114(8) 0.0212(10) 0.0245(9) -0.0069(7) -0.0041(7) 0.0009(7)
C39 0.0132(9) 0.0262(11) 0.0308(11) -0.0073(8) -0.0001(8) -0.0035(7)
C40 0.0161(9) 0.0237(10) 0.0264(10) 0.0018(8) 0.0046(8) -0.0026(8)
C41 0.0159(9) 0.0138(9) 0.0194(9) 0.0002(7) 0.0009(7) -0.0028(7)
C42 0.0196(10) 0.0451(14) 0.0166(9) -0.0036(9) 0.0024(8) 0.0095(9)
C43 0.0170(10) 0.0433(13) 0.0215(10) -0.0180(9) -0.0059(8) 0.0077(9)
C44 0.0155(9) 0.0265(10) 0.0193(9) -0.0125(8) -0.0057(7) 0.0014(7)
C45 0.0171(10) 0.0325(12) 0.0319(11) -0.0189(9) -0.0065(8) 0.0056(8)
C46 0.0106(8) 0.0111(8) 0.0149(8) -0.0024(6) -0.0038(6) -0.0022(6)
C47 0.0136(8) 0.0153(8) 0.0168(8) -0.0051(7) -0.0055(6) -0.0024(6)
C48 0.0108(8) 0.0237(9) 0.0127(8) -0.0064(7) -0.0026(6) -0.0039(7)
C49 0.0151(9) 0.0190(9) 0.0155(8) 0.0012(7) -0.0062(7) -0.0050(7)
C50 0.0162(9) 0.0128(8) 0.0176(8) 0.0003(6) -0.0071(7) -0.0055(6)
C51 0.0330(12) 0.0458(14) 0.0147(9) -0.0015(9) -0.0122(8) -0.0112(10)
C52 0.0300(11) 0.0364(12) 0.0259(10) -0.0188(9) -0.0106(9) -0.0048(9)
F1A 0.119(7) 0.019(2) 0.041(3) -0.005(2) -0.038(4) -0.021(4)
F1B 0.071(2) 0.0158(10) 0.051(2) -0.0051(12) -0.0391(19) 0.0002(14)
F2A 0.051(3) 0.025(4) 0.083(6) -0.018(4) -0.009(2) -0.018(2)
F2B 0.0588(17) 0.0245(19) 0.135(5) -0.022(2) 0.001(2) -0.0235(14)
F3A 0.060(4) 0.024(3) 0.032(3) -0.014(3) -0.007(3) -0.002(3)
F3B 0.155(6) 0.0213(17) 0.0396(17) -0.0146(14) -0.044(2) -0.005(3)
F4 0.0410(8) 0.0370(7) 0.0208(6) 0.0004(5) -0.0196(5) -0.0178(6)
F5 0.0418(8) 0.0182(6) 0.0196(6) -0.0007(5) -0.0109(5) 0.0015(5)
F6 0.0248(6) 0.0358(7) 0.0153(5) -0.0011(5) -0.0005(5) -0.0099(5)
F7 0.0252(7) 0.0545(9) 0.0350(7) 0.0038(6) -0.0184(6) -0.0178(6)
F8 0.0149(6) 0.0642(10) 0.0458(8) -0.0343(8) 0.0051(6) -0.0122(6)
F9 0.0239(7) 0.0231(7) 0.0805(11) -0.0135(7) -0.0161(7) -0.0127(5)
F10 0.0246(6) 0.0115(6) 0.0618(9) -0.0098(6) -0.0123(6) -0.0017(5)
F11 0.0145(6) 0.0257(7) 0.0505(8) -0.0062(6) 0.0001(5) 0.0010(5)
F12 0.0531(9) 0.0262(7) 0.0362(7) -0.0066(6) -0.0294(7) 0.0061(6)
F13A 0.056(2) 0.061(3) 0.0241(15) 0.002(2) -0.0205(19) -0.036(2)
F13B 0.053(4) 0.0197(10) 0.017(2) -0.0027(12) -0.013(4) 0.0039(16)
F14A 0.052(3) 0.0184(8) 0.0212(18) 0.0007(9) -0.015(3) -0.0087(11)
F14B 0.0341(13) 0.062(5) 0.0125(16) 0.000(3) -0.0072(11) 0.0066(16)
F15A 0.0522(18) 0.046(3) 0.0144(14) -0.0089(18) -0.0094(13) 0.0185(18)
F15B 0.080(4) 0.034(3) 0.030(3) -0.003(2) -0.033(3) -0.026(3)
F16 0.0205(6) 0.0420(8) 0.0387(7) -0.0216(6) -0.0110(5) 0.0028(5)
F17 0.0331(7) 0.0402(8) 0.0389(8) -0.0289(6) -0.0077(6) 0.0002(6)
F18 0.0294(7) 0.0385(8) 0.0319(7) 0.0050(6) 0.0043(6) 0.0005(6)
F19 0.0558(10) 0.0576(11) 0.0472(9) -0.0347(8) -0.0032(8) -0.0139(8)
F20 0.0479(10) 0.1068(16) 0.0346(8) -0.0455(9) -0.0199(7) 0.0146(10)
F21 0.0321(8) 0.0796(12) 0.0390(8) -0.0356(8) 0.0095(6) -0.0028(8)
F22 0.0503(11) 0.0715(12) 0.130(2) -0.0422(13) -0.0054(11) -0.0409(9)
F23 0.0448(10) 0.1175(18) 0.0608(11) -0.0207(11) 0.0154(8) -0.0562(11)
F24 0.0893(16) 0.1237(19) 0.0756(13) 0.0290(13) -0.0556(12) -0.0804(15)
C53 0.0146(8) 0.0133(8) 0.0123(7) -0.0036(6) -0.0041(6) -0.0055(6)
C54 0.0137(8) 0.0126(8) 0.0142(8) -0.0034(6) -0.0043(6) -0.0056(6)
C55 0.0154(8) 0.0168(9) 0.0118(8) -0.0029(6) -0.0041(6) -0.0055(6)
C56 0.0290(10) 0.0178(9) 0.0152(8) -0.0053(7) -0.0092(7) -0.0067(7)
C57 0.0306(10) 0.0148(7) 0.0203(9) -0.0047(6) -0.0099(8) -0.0075(7)
C58 0.0268(10) 0.0126(8) 0.0137(8) -0.0015(6) -0.0069(7) -0.0066(7)
C59A 0.049(3) 0.0170(13) 0.026(3) -0.0078(15) -0.003(2) -0.0141(15)
C59B 0.0498(16) 0.0158(9) 0.0281(16) -0.0045(9) -0.0220(12) -0.0100(9)
C60 0.0205(9) 0.0189(9) 0.0143(8) -0.0030(7) -0.0068(7) -0.0051(7)
C61 0.0146(8) 0.0129(8) 0.0078(7) -0.0036(6) -0.0031(6) -0.0048(6)
C62 0.0119(8) 0.0160(8) 0.0120(7) -0.0056(6) -0.0024(6) -0.0051(6)
C63 0.0134(8) 0.0140(8) 0.0145(8) -0.0073(6) -0.0024(6) -0.0019(6)
C64 0.0175(9) 0.0127(8) 0.0180(8) -0.0060(6) -0.0017(7) -0.0067(7)
C65 0.0128(8) 0.0159(8) 0.0141(8) -0.0063(6) -0.0018(6) -0.0054(6)
C66 0.0146(8) 0.0134(8) 0.0103(7) -0.0046(6) -0.0042(6) -0.0033(6)
C67 0.0164(9) 0.0195(9) 0.0235(9) -0.0067(7) -0.0057(7) -0.0074(7)
C68 0.0187(9) 0.0132(9) 0.0274(10) -0.0049(7) -0.0077(7) -0.0037(7)
C69 0.0180(9) 0.0109(8) 0.0136(8) -0.0028(6) -0.0057(6) -0.0064(6)
C70 0.0230(9) 0.0105(8) 0.0115(7) -0.0028(6) -0.0048(7) -0.0058(7)
C71 0.0200(9) 0.0119(8) 0.0180(8) -0.0061(6) -0.0055(7) -0.0038(7)
C72 0.0227(9) 0.0127(8) 0.0210(9) -0.0042(7) -0.0117(7) -0.0019(7)
C73 0.0265(10) 0.0120(8) 0.0140(8) -0.0032(6) -0.0085(7) -0.0051(7)
C74 0.0198(9) 0.0132(8) 0.0133(8) -0.0039(6) -0.0038(6) -0.0066(7)
C75 0.0303(8) 0.0165(6) 0.0159(7) -0.0058(5) -0.0103(6) -0.0033(6)
C76 0.0218(10) 0.0206(10) 0.0228(9) -0.0075(7) -0.0076(8) -0.0003(7)
C77 0.0150(8) 0.0153(8) 0.0115(7) -0.0001(6) -0.0057(6) -0.0052(6)
C78 0.0210(10) 0.0227(10) 0.0142(8) -0.0010(7) -0.0052(7) -0.0105(7)
C79 0.0212(10) 0.0375(12) 0.0180(9) 0.0025(8) -0.0054(8) -0.0158(9)
C80 0.0170(10) 0.0489(14) 0.0157(9) -0.0045(9) -0.0013(7) -0.0086(9)
C81 0.0203(10) 0.0351(12) 0.0128(8) -0.0050(8) -0.0050(7) -0.0023(8)
C82 0.0177(9) 0.0227(9) 0.0116(8) -0.0030(7) -0.0041(7) -0.0057(7)
C83 0.0234(11) 0.0620(17) 0.0221(10) -0.0234(11) -0.0028(8) 0.0018(11)
C84 0.0320(12) 0.0608(14) 0.0331(11) -0.0021(10) -0.0033(8) -0.0324(11)
B1 0.0148(9) 0.0116(9) 0.0105(8) -0.0030(7) -0.0041(7) -0.0049(7)

loop_
_atom_type_symbol
_atom_type_description
_atom_type_scat_dispersion_real
_atom_type_scat_dispersion_imag
_atom_type_scat_source
C C 0.0033 0.0016 'International Tables Vol C Tables 4.2.6.8 and 6.1.1.4'
H H 0.0000 0.0000 'International Tables Vol C Tables 4.2.6.8 and 6.1.1.4'
B B 0.0013 0.0007 'International Tables Vol C Tables 4.2.6.8 and 6.1.1.4'
F F 0.0171 0.0103 'International Tables Vol C Tables 4.2.6.8 and 6.1.1.4'
N N 0.0061 0.0033 'International Tables Vol C Tables 4.2.6.8 and 6.1.1.4'
O O 0.0106 0.0060 'International Tables Vol C Tables 4.2.6.8 and 6.1.1.4'
P P 0.1023 0.0942 'International Tables Vol C Tables 4.2.6.8 and 6.1.1.4'

loop_
_geom_angle_atom_site_label_1
_geom_angle_atom_site_label_2
_geom_angle_atom_site_label_3
_geom_angle
_geom_angle_site_symmetry_1
_geom_angle_site_symmetry_3
_geom_angle_publ_flag
O1 P1 O2 113.47(7) . . ?
O1 P1 O3 113.49(7) . . ?
O1 P1 N1 121.48(8) . . ?
O2 P1 N1 95.56(7) . . ?
O3 P1 O2 102.94(7) . . ?
O3 P1 N1 107.14(7) . . ?
C1 O2 P1 110.68(10) . . ?
C15 O3 P1 123.92(10) . . ?
C2 N1 P1 108.73(11) . . ?
C2 N1 C29 123.17(14) . . ?
C29 N1 P1 127.50(12) . . ?
C20 N2 C35 113.03(13) . . ?
C30 N2 C20 110.36(13) . . ?
C30 N2 C35 115.52(13) . . ?
C46 N3 C35 121.21(14) . . ?
C46 N3 C50 119.18(15) . . ?
C50 N3 C35 119.60(15) . . ?
C48 N4 C51 120.22(18) . . ?
C48 N4 C52 120.77(17) . . ?
C52 N4 C51 118.46(17) . . ?
C2 C1 O2 111.93(14) . . ?
C6 C1 O2 125.23(14) . . ?
C6 C1 C2 122.83(15) . . ?
C1 C2 N1 110.74(15) . . ?
C3 C2 N1 128.30(15) . . ?
C3 C2 C1 120.96(16) . . ?
C2 C3 H3 120.8 . . ?
C2 C3 C4 118.43(16) . . ?
C4 C3 H3 120.8 . . ?
C3 C4 C11 118.89(15) . . ?
C5 C4 C3 118.94(16) . . ?
C5 C4 C11 122.14(16) . . ?
C4 C5 H5 117.9 . . ?
C4 C5 C6 124.15(16) . . ?
C6 C5 H5 117.9 . . ?
C1 C6 C5 114.53(15) . . ?
C1 C6 C7 122.64(15) . . ?
C5 C6 C7 122.72(15) . . ?
C8 C7 C6 111.09(14) . . ?
C9 C7 C6 111.57(15) . . ?
C9 C7 C8 107.81(15) . . ?
C10 C7 C6 108.64(14) . . ?
C10 C7 C8 109.36(16) . . ?
C10 C7 C9 108.32(15) . . ?
C7 C8 H8A 109.5 . . ?
C7 C8 H8B 109.5 . . ?
C7 C8 H8C 109.5 . . ?
H8A C8 H8B 109.5 . . ?
H8A C8 H8C 109.5 . . ?
H8B C8 H8C 109.5 . . ?
C7 C9 H9A 109.5 . . ?
C7 C9 H9B 109.5 . . ?
C7 C9 H9C 109.5 . . ?
H9A C9 H9B 109.5 . . ?
H9A C9 H9C 109.5 . . ?
H9B C9 H9C 109.5 . . ?
C7 C10 H10A 109.5 . . ?
C7 C10 H10B 109.5 . . ?
C7 C10 H10C 109.5 . . ?
H10A C10 H10B 109.5 . . ?
H10A C10 H10C 109.5 . . ?
H10B C10 H10C 109.5 . . ?
C4 C11 C14 109.80(17) . . ?
C12 C11 C4 108.82(15) . . ?
C12 C11 C14 108.13(17) . . ?
C13 C11 C4 112.81(16) . . ?
C13 C11 C12 109.15(18) . . ?
C13 C11 C14 108.0(2) . . ?
C11 C12 H12A 109.5 . . ?
C11 C12 H12B 109.5 . . ?
C11 C12 H12C 109.5 . . ?
H12A C12 H12B 109.5 . . ?
H12A C12 H12C 109.5 . . ?
H12B C12 H12C 109.5 . . ?
C11 C13 H13A 109.5 . . ?
C11 C13 H13B 109.5 . . ?
C11 C13 H13C 109.5 . . ?
H13A C13 H13B 109.5 . . ?
H13A C13 H13C 109.5 . . ?
H13B C13 H13C 109.5 . . ?
C11 C14 H14A 109.5 . . ?
C11 C14 H14B 109.5 . . ?
C11 C14 H14C 109.5 . . ?
H14A C14 H14B 109.5 . . ?
H14A C14 H14C 109.5 . . ?
H14B C14 H14C 109.5 . . ?
C16 C15 O3 119.53(14) . . ?
C20 C15 O3 119.51(15) . . ?
C20 C15 C16 120.85(16) . . ?
C15 C16 C25 122.80(16) . . ?
C17 C16 C15 116.18(15) . . ?
C17 C16 C25 121.00(16) . . ?
C16 C17 H17 117.9 . . ?
C16 C17 C18 124.26(17) . . ?
C18 C17 H17 117.9 . . ?
C17 C18 C21 123.16(17) . . ?
C19 C18 C17 117.03(17) . . ?
C19 C18 C21 119.76(16) . . ?
C18 C19 H19 119.6 . . ?
C20 C19 C18 120.79(16) . . ?
C20 C19 H19 119.6 . . ?
C15 C20 N2 119.73(15) . . ?
C19 C20 N2 119.71(15) . . ?
C19 C20 C15 120.51(16) . . ?
C18 C21 C22 108.75(17) . . ?
C18 C21 C23 109.55(19) . . ?
C23 C21 C22 109.22(18) . . ?
C24 C21 C18 111.92(17) . . ?
C24 C21 C22 109.0(2) . . ?
C24 C21 C23 108.4(2) . . ?
C21 C22 H22A 109.5 . . ?
C21 C22 H22B 109.5 . . ?
C21 C22 H22C 109.5 . . ?
H22A C22 H22B 109.5 . . ?
H22A C22 H22C 109.5 . . ?
H22B C22 H22C 109.5 . . ?
C21 C23 H23A 109.5 . . ?
C21 C23 H23B 109.5 . . ?
C21 C23 H23C 109.5 . . ?
H23A C23 H23B 109.5 . . ?
H23A C23 H23C 109.5 . . ?
H23B C23 H23C 109.5 . . ?
C21 C24 H24A 109.5 . . ?
C21 C24 H24B 109.5 . . ?
C21 C24 H24C 109.5 . . ?
H24A C24 H24B 109.5 . . ?
H24A C24 H24C 109.5 . . ?
H24B C24 H24C 109.5 . . ?
C26 C25 C16 111.61(15) . . ?
C26 C25 C28 107.20(16) . . ?
C27 C25 C16 109.99(15) . . ?
C27 C25 C26 107.60(15) . . ?
C27 C25 C28 110.37(17) . . ?
C28 C25 C16 110.01(15) . . ?
C25 C26 H26A 109.5 . . ?
C25 C26 H26B 109.5 . . ?
C25 C26 H26C 109.5 . . ?
H26A C26 H26B 109.5 . . ?
H26A C26 H26C 109.5 . . ?
H26B C26 H26C 109.5 . . ?
C25 C27 H27A 109.5 . . ?
C25 C27 H27B 109.5 . . ?
C25 C27 H27C 109.5 . . ?
H27A C27 H27B 109.5 . . ?
H27A C27 H27C 109.5 . . ?
H27B C27 H27C 109.5 . . ?
C25 C28 H28A 109.5 . . ?
C25 C28 H28B 109.5 . . ?
C25 C28 H28C 109.5 . . ?
H28A C28 H28B 109.5 . . ?
H28A C28 H28C 109.5 . . ?
H28B C28 H28C 109.5 . . ?
C30 C29 N1 119.74(15) . . ?
C34 C29 N1 120.03(15) . . ?
C34 C29 C30 120.24(15) . . ?
C29 C30 N2 116.97(14) . . ?
C29 C30 C31 118.78(15) . . ?
C31 C30 N2 124.25(15) . . ?
C30 C31 H31 119.6 . . ?
C32 C31 C30 120.83(16) . . ?
C32 C31 H31 119.6 . . ?
C31 C32 H32 120.1 . . ?
C33 C32 C31 119.86(16) . . ?
C33 C32 H32 120.1 . . ?
C32 C33 H33 120.0 . . ?
C32 C33 C34 120.07(16) . . ?
C34 C33 H33 120.0 . . ?
C29 C34 H34 119.9 . . ?
C33 C34 C29 120.11(16) . . ?
C33 C34 H34 119.9 . . ?
N2 C35 N3 106.37(13) . . ?
N2 C35 H35 107.3 . . ?
N2 C35 C36 117.57(13) . . ?
N3 C35 H35 107.3 . . ?
N3 C35 C36 110.63(14) . . ?
C36 C35 H35 107.3 . . ?
C37 C36 C35 106.64(13) . . ?
C41 C36 C35 113.86(14) . . ?
C41 C36 C37 108.45(15) . . ?
C41 C36 C44 110.00(15) . . ?
C44 C36 C35 111.11(14) . . ?
C44 C36 C37 106.42(14) . . ?
C36 C37 H37A 109.4 . . ?
C36 C37 H37B 109.4 . . ?
H37A C37 H37B 108.0 . . ?
C38 C37 C36 110.99(14) . . ?
C38 C37 H37A 109.4 . . ?
C38 C37 H37B 109.4 . . ?
C37 C38 H38 109.4 . . ?
C39 C38 C37 109.08(16) . . ?
C39 C38 H38 109.4 . . ?
C39 C38 C45 109.85(18) . . ?
C45 C38 C37 109.63(16) . . ?
C45 C38 H38 109.4 . . ?
C38 C39 H39A 109.8 . . ?
C38 C39 H39B 109.8 . . ?
C38 C39 C40 109.29(17) . . ?
H39A C39 H39B 108.3 . . ?
C40 C39 H39A 109.8 . . ?
C40 C39 H39B 109.8 . . ?
C39 C40 H40 109.2 . . ?
C39 C40 C41 109.39(16) . . ?
C41 C40 H40 109.2 . . ?
C42 C40 C39 109.79(18) . . ?
C42 C40 H40 109.2 . . ?
C42 C40 C41 110.05(18) . . ?
C36 C41 C40 109.62(16) . . ?
C36 C41 H41A 109.7 . . ?
C36 C41 H41B 109.7 . . ?
C40 C41 H41A 109.7 . . ?
C40 C41 H41B 109.7 . . ?
H41A C41 H41B 108.2 . . ?
C40 C42 H42A 109.7 . . ?
C40 C42 H42B 109.7 . . ?
C40 C42 C43 109.64(17) . . ?
H42A C42 H42B 108.2 . . ?
C43 C42 H42A 109.7 . . ?
C43 C42 H42B 109.7 . . ?
C42 C43 H43 109.3 . . ?
C42 C43 C44 109.07(17) . . ?
C44 C43 H43 109.3 . . ?
C45 C43 C42 109.98(19) . . ?
C45 C43 H43 109.3 . . ?
C45 C43 C44 109.97(17) . . ?
C36 C44 H44A 109.6 . . ?
C36 C44 H44B 109.6 . . ?
C43 C44 C36 110.39(16) . . ?
C43 C44 H44A 109.6 . . ?
C43 C44 H44B 109.6 . . ?
H44A C44 H44B 108.1 . . ?
C38 C45 H45A 109.9 . . ?
C38 C45 H45B 109.9 . . ?
C43 C45 C38 108.76(17) . . ?
C43 C45 H45A 109.9 . . ?
C43 C45 H45B 109.9 . . ?
H45A C45 H45B 108.3 . . ?
N3 C46 H46 119.4 . . ?
C47 C46 N3 121.23(16) . . ?
C47 C46 H46 119.4 . . ?
C46 C47 H47 119.4 . . ?
C46 C47 C48 121.21(17) . . ?
C48 C47 H47 119.4 . . ?
N4 C48 C47 122.04(18) . . ?
N4 C48 C49 122.12(17) . . ?
C49 C48 C47 115.83(16) . . ?
C48 C49 H49 119.9 . . ?
C50 C49 C48 120.14(16) . . ?
C50 C49 H49 119.9 . . ?
N3 C50 H50 118.8 . . ?
C49 C50 N3 122.37(17) . . ?
C49 C50 H50 118.8 . . ?
N4 C51 H51A 109.5 . . ?
N4 C51 H51B 109.5 . . ?
N4 C51 H51C 109.5 . . ?
H51A C51 H51B 109.5 . . ?
H51A C51 H51C 109.5 . . ?
H51B C51 H51C 109.5 . . ?
N4 C52 H52A 109.5 . . ?
N4 C52 H52B 109.5 . . ?
N4 C52 H52C 109.5 . . ?
H52A C52 H52B 109.5 . . ?
H52A C52 H52C 109.5 . . ?
H52B C52 H52C 109.5 . . ?
C54 C53 B1 124.14(15) . . ?
C58 C53 C54 115.43(16) . . ?
C58 C53 B1 120.43(15) . . ?
C53 C54 H54 118.8 . . ?
C55 C54 C53 122.37(16) . . ?
C55 C54 H54 118.8 . . ?
C54 C55 C60 120.18(16) . . ?
C56 C55 C54 120.85(16) . . ?
C56 C55 C60 118.93(16) . . ?
C55 C56 H56 121.0 . . ?
C55 C56 C57 118.07(17) . . ?
C57 C56 H56 121.0 . . ?
C56 C57 C59A 116.5(5) . . ?
C56 C57 C59B 120.4(3) . . ?
C58 C57 C56 120.66(18) . . ?
C58 C57 C59A 122.8(5) . . ?
C58 C57 C59B 119.0(3) . . ?
C53 C58 H58 118.7 . . ?
C57 C58 C53 122.60(16) . . ?
C57 C58 H58 118.7 . . ?
F1A C59A F2A 103.6(10) . . ?
F1A C59A F3A 108.8(12) . . ?
F1A C59A C57 112.6(10) . . ?
F2A C59A F3A 105.7(11) . . ?
F2A C59A C57 111.1(10) . . ?
F3A C59A C57 114.3(11) . . ?
F1B C59B C57 113.5(4) . . ?
F2B C59B F1B 104.1(5) . . ?
F2B C59B C57 112.6(5) . . ?
F3B C59B F1B 105.9(6) . . ?
F3B C59B F2B 106.6(5) . . ?
F3B C59B C57 113.3(5) . . ?
F4 C60 F5 106.50(16) . . ?
F4 C60 C55 112.27(15) . . ?
F5 C60 C55 112.72(15) . . ?
F6 C60 F4 106.43(15) . . ?
F6 C60 F5 106.08(15) . . ?
F6 C60 C55 112.35(15) . . ?
C62 C61 B1 120.85(15) . . ?
C66 C61 C62 115.25(15) . . ?
C66 C61 B1 123.90(15) . . ?
C61 C62 H62 118.9 . . ?
C63 C62 C61 122.13(16) . . ?
C63 C62 H62 118.9 . . ?
C62 C63 C68 118.73(16) . . ?
C64 C63 C62 121.20(16) . . ?
C64 C63 C68 119.97(16) . . ?
C63 C64 H64 121.2 . . ?
C65 C64 C63 117.64(16) . . ?
C65 C64 H64 121.2 . . ?
C64 C65 C66 121.22(16) . . ?
C64 C65 C67 120.15(16) . . ?
C66 C65 C67 118.60(16) . . ?
C61 C66 H66 118.7 . . ?
C65 C66 C61 122.56(16) . . ?
C65 C66 H66 118.7 . . ?
F7 C67 F8 105.30(17) . . ?
F7 C67 C65 112.94(15) . . ?
F8 C67 C65 112.02(16) . . ?
F9 C67 F7 106.65(17) . . ?
F9 C67 F8 105.93(16) . . ?
F9 C67 C65 113.38(16) . . ?
F10 C68 F11 106.83(16) . . ?
F10 C68 F12 106.56(16) . . ?
F10 C68 C63 113.41(16) . . ?
F11 C68 F12 105.24(16) . . ?
F11 C68 C63 112.78(15) . . ?
F12 C68 C63 111.47(16) . . ?
C70 C69 B1 120.18(15) . . ?
C74 C69 C70 115.69(16) . . ?
C74 C69 B1 123.30(16) . . ?
C69 C70 H70 118.9 . . ?
C71 C70 C69 122.15(16) . . ?
C71 C70 H70 118.9 . . ?
C70 C71 C76 119.21(16) . . ?
C72 C71 C70 120.98(17) . . ?
C72 C71 C76 119.80(17) . . ?
C71 C72 H72 121.1 . . ?
C71 C72 C73 117.80(17) . . ?
C73 C72 H72 121.1 . . ?
C72 C73 C75 118.01(17) . . ?
C74 C73 C72 121.16(17) . . ?
C74 C73 C75 120.80(17) . . ?
C69 C74 H74 118.9 . . ?
C73 C74 C69 122.13(17) . . ?
C73 C74 H74 118.9 . . ?
F13A C75 C73 111.3(3) . . ?
F13B C75 F14B 102.6(6) . . ?
F13B C75 C73 112.6(7) . . ?
F14A C75 F13A 104.8(5) . . ?
F14A C75 C73 112.6(6) . . ?
F14B C75 C73 112.5(4) . . ?
F15A C75 F13A 105.3(3) . . ?
F15A C75 F14A 109.3(4) . . ?
F15A C75 C73 113.1(3) . . ?
F15B C75 F13B 108.6(7) . . ?
F15B C75 F14B 106.9(5) . . ?
F15B C75 C73 113.0(5) . . ?
F16 C76 F17 105.65(16) . . ?
F16 C76 F18 106.57(17) . . ?
F16 C76 C71 113.58(17) . . ?
F17 C76 C71 112.36(17) . . ?
F18 C76 F17 105.66(17) . . ?
F18 C76 C71 112.42(16) . . ?
C78 C77 C82 115.22(17) . . ?
C78 C77 B1 124.21(17) . . ?
C82 C77 B1 120.55(16) . . ?
C77 C78 H78 118.8 . . ?
C79 C78 C77 122.37(19) . . ?
C79 C78 H78 118.8 . . ?
C78 C79 C84 118.4(2) . . ?
C80 C79 C78 121.2(2) . . ?
C80 C79 C84 120.4(2) . . ?
C79 C80 H80 121.0 . . ?
C79 C80 C81 117.96(19) . . ?
C81 C80 H80 121.0 . . ?
C80 C81 C82 120.4(2) . . ?
C80 C81 C83 121.48(19) . . ?
C82 C81 C83 118.2(2) . . ?
C77 C82 H82 118.5 . . ?
C81 C82 C77 122.92(19) . . ?
C81 C82 H82 118.5 . . ?
F19 C83 F20 105.9(2) . . ?
F19 C83 F21 106.8(2) . . ?
F19 C83 C81 112.84(19) . . ?
F20 C83 F21 106.28(19) . . ?
F20 C83 C81 111.6(2) . . ?
F21 C83 C81 112.9(2) . . ?
F22 C84 F23 108.1(2) . . ?
F22 C84 F24 106.0(3) . . ?
F22 C84 C79 113.6(2) . . ?
F23 C84 F24 103.9(2) . . ?
F23 C84 C79 112.5(2) . . ?
F24 C84 C79 112.2(2) . . ?
C53 B1 C61 110.54(13) . . ?
C53 B1 C77 110.81(14) . . ?
C69 B1 C53 109.78(14) . . ?
C69 B1 C61 107.01(14) . . ?
C69 B1 C77 110.45(13) . . ?
C77 B1 C61 108.17(14) . . ?

loop_
_geom_bond_atom_site_label_1
_geom_bond_atom_site_label_2
_geom_bond_distance
_geom_bond_site_symmetry_2
_geom_bond_publ_flag
P1 O1 1.4521(14) . ?
P1 O2 1.6095(13) . ?
P1 O3 1.5990(13) . ?
P1 N1 1.6683(15) . ?
O2 C1 1.409(2) . ?
O3 C15 1.401(2) . ?
N1 C2 1.420(2) . ?
N1 C29 1.423(2) . ?
N2 C20 1.453(2) . ?
N2 C30 1.447(2) . ?
N2 C35 1.487(2) . ?
N3 C35 1.490(2) . ?
N3 C46 1.360(2) . ?
N3 C50 1.361(2) . ?
N4 C48 1.338(2) . ?
N4 C51 1.467(3) . ?
N4 C52 1.464(3) . ?
C1 C2 1.398(2) . ?
C1 C6 1.392(2) . ?
C2 C3 1.381(2) . ?
C3 H3 0.9500 . ?
C3 C4 1.402(2) . ?
C4 C5 1.397(2) . ?
C4 C11 1.537(2) . ?
C5 H5 0.9500 . ?
C5 C6 1.404(2) . ?
C6 C7 1.539(2) . ?
C7 C8 1.537(2) . ?
C7 C9 1.535(3) . ?
C7 C10 1.535(3) . ?
C8 H8A 0.9800 . ?
C8 H8B 0.9800 . ?
C8 H8C 0.9800 . ?
C9 H9A 0.9800 . ?
C9 H9B 0.9800 . ?
C9 H9C 0.9800 . ?
C10 H10A 0.9800 . ?
C10 H10B 0.9800 . ?
C10 H10C 0.9800 . ?
C11 C12 1.536(3) . ?
C11 C13 1.524(3) . ?
C11 C14 1.542(3) . ?
C12 H12A 0.9800 . ?
C12 H12B 0.9800 . ?
C12 H12C 0.9800 . ?
C13 H13A 0.9800 . ?
C13 H13B 0.9800 . ?
C13 H13C 0.9800 . ?
C14 H14A 0.9800 . ?
C14 H14B 0.9800 . ?
C14 H14C 0.9800 . ?
C15 C16 1.401(2) . ?
C15 C20 1.396(2) . ?
C16 C17 1.400(3) . ?
C16 C25 1.544(2) . ?
C17 H17 0.9500 . ?
C17 C18 1.402(2) . ?
C18 C19 1.388(3) . ?
C18 C21 1.532(3) . ?
C19 H19 0.9500 . ?
C19 C20 1.386(2) . ?
C21 C22 1.539(3) . ?
C21 C23 1.539(3) . ?
C21 C24 1.530(3) . ?
C22 H22A 0.9800 . ?
C22 H22B 0.9800 . ?
C22 H22C 0.9800 . ?
C23 H23A 0.9800 . ?
C23 H23B 0.9800 . ?
C23 H23C 0.9800 . ?
C24 H24A 0.9800 . ?
C24 H24B 0.9800 . ?
C24 H24C 0.9800 . ?
C25 C26 1.536(3) . ?
C25 C27 1.535(3) . ?
C25 C28 1.539(3) . ?
C26 H26A 0.9800 . ?
C26 H26B 0.9800 . ?
C26 H26C 0.9800 . ?
C27 H27A 0.9800 . ?
C27 H27B 0.9800 . ?
C27 H27C 0.9800 . ?
C28 H28A 0.9800 . ?
C28 H28B 0.9800 . ?
C28 H28C 0.9800 . ?
C29 C30 1.399(2) . ?
C29 C34 1.395(2) . ?
C30 C31 1.400(2) . ?
C31 H31 0.9500 . ?
C31 C32 1.389(2) . ?
C32 H32 0.9500 . ?
C32 C33 1.387(3) . ?
C33 H33 0.9500 . ?
C33 C34 1.392(2) . ?
C34 H34 0.9500 . ?
C35 H35 1.0000 . ?
C35 C36 1.571(2) . ?
C36 C37 1.554(2) . ?
C36 C41 1.537(2) . ?
C36 C44 1.551(3) . ?
C37 H37A 0.9900 . ?
C37 H37B 0.9900 . ?
C37 C38 1.542(3) . ?
C38 H38 1.0000 . ?
C38 C39 1.527(3) . ?
C38 C45 1.533(3) . ?
C39 H39A 0.9900 . ?
C39 H39B 0.9900 . ?
C39 C40 1.539(3) . ?
C40 H40 1.0000 . ?
C40 C41 1.545(3) . ?
C40 C42 1.521(4) . ?
C41 H41A 0.9900 . ?
C41 H41B 0.9900 . ?
C42 H42A 0.9900 . ?
C42 H42B 0.9900 . ?
C42 C43 1.532(4) . ?
C43 H43 1.0000 . ?
C43 C44 1.541(3) . ?
C43 C45 1.529(3) . ?
C44 H44A 0.9900 . ?
C44 H44B 0.9900 . ?
C45 H45A 0.9900 . ?
C45 H45B 0.9900 . ?
C46 H46 0.9500 . ?
C46 C47 1.358(2) . ?
C47 H47 0.9500 . ?
C47 C48 1.427(2) . ?
C48 C49 1.420(3) . ?
C49 H49 0.9500 . ?
C49 C50 1.360(3) . ?
C50 H50 0.9500 . ?
C51 H51A 0.9800 . ?
C51 H51B 0.9800 . ?
C51 H51C 0.9800 . ?
C52 H52A 0.9800 . ?
C52 H52B 0.9800 . ?
C52 H52C 0.9800 . ?
F1A C59A 1.313(12) . ?
F1B C59B 1.334(5) . ?
F2A C59A 1.325(13) . ?
F2B C59B 1.334(7) . ?
F3A C59A 1.333(12) . ?
F3B C59B 1.315(6) . ?
F4 C60 1.340(2) . ?
F5 C60 1.344(2) . ?
F6 C60 1.340(2) . ?
F7 C67 1.337(2) . ?
F8 C67 1.345(2) . ?
F9 C67 1.330(2) . ?
F10 C68 1.334(2) . ?
F11 C68 1.339(2) . ?
F12 C68 1.348(2) . ?
F13A C75 1.375(4) . ?
F13B C75 1.352(7) . ?
F14A C75 1.321(5) . ?
F14B C75 1.379(6) . ?
F15A C75 1.305(5) . ?
F15B C75 1.264(7) . ?
F16 C76 1.336(2) . ?
F17 C76 1.347(2) . ?
F18 C76 1.345(2) . ?
F19 C83 1.333(3) . ?
F20 C83 1.343(3) . ?
F21 C83 1.344(3) . ?
F22 C84 1.311(4) . ?
F23 C84 1.336(3) . ?
F24 C84 1.337(3) . ?
C53 C54 1.405(2) . ?
C53 C58 1.402(2) . ?
C53 B1 1.643(3) . ?
C54 H54 0.9500 . ?
C54 C55 1.398(2) . ?
C55 C56 1.383(3) . ?
C55 C60 1.505(2) . ?
C56 H56 0.9500 . ?
C56 C57 1.396(3) . ?
C57 C58 1.391(3) . ?
C57 C59A 1.482(12) . ?
C57 C59B 1.501(6) . ?
C58 H58 0.9500 . ?
C61 C62 1.411(2) . ?
C61 C66 1.403(2) . ?
C61 B1 1.652(3) . ?
C62 H62 0.9500 . ?
C62 C63 1.394(2) . ?
C63 C64 1.391(3) . ?
C63 C68 1.496(3) . ?
C64 H64 0.9500 . ?
C64 C65 1.385(3) . ?
C65 C66 1.392(2) . ?
C65 C67 1.497(3) . ?
C66 H66 0.9500 . ?
C69 C70 1.406(3) . ?
C69 C74 1.405(2) . ?
C69 B1 1.643(3) . ?
C70 H70 0.9500 . ?
C70 C71 1.392(3) . ?
C71 C72 1.385(3) . ?
C71 C76 1.501(3) . ?
C72 H72 0.9500 . ?
C72 C73 1.395(3) . ?
C73 C74 1.385(3) . ?
C73 C75 1.506(2) . ?
C74 H74 0.9500 . ?
C77 C78 1.400(3) . ?
C77 C82 1.403(3) . ?
C77 B1 1.646(3) . ?
C78 H78 0.9500 . ?
C78 C79 1.396(3) . ?
C79 C80 1.384(3) . ?
C79 C84 1.499(3) . ?
C80 H80 0.9500 . ?
C80 C81 1.392(3) . ?
C81 C82 1.396(3) . ?
C81 C83 1.497(3) . ?
C82 H82 0.9500 . ?

loop_
_geom_torsion_atom_site_label_1
_geom_torsion_atom_site_label_2
_geom_torsion_atom_site_label_3
_geom_torsion_atom_site_label_4
_geom_torsion
_geom_torsion_site_symmetry_1
_geom_torsion_site_symmetry_2
_geom_torsion_site_symmetry_3
_geom_torsion_site_symmetry_4
_geom_torsion_publ_flag
P1 O2 C1 C2 -7.60(18) . . . . ?
P1 O2 C1 C6 173.58(14) . . . . ?
P1 O3 C15 C16 -140.57(14) . . . . ?
P1 O3 C15 C20 43.2(2) . . . . ?
P1 N1 C2 C1 12.27(18) . . . . ?
P1 N1 C2 C3 -167.02(16) . . . . ?
P1 N1 C29 C30 44.5(2) . . . . ?
P1 N1 C29 C34 -135.87(15) . . . . ?
O1 P1 O2 C1 140.92(11) . . . . ?
O1 P1 O3 C15 -118.15(13) . . . . ?
O1 P1 N1 C2 -136.66(12) . . . . ?
O1 P1 N1 C29 34.62(18) . . . . ?
O2 P1 O3 C15 118.79(13) . . . . ?
O2 P1 N1 C2 -14.73(12) . . . . ?
O2 P1 N1 C29 156.55(15) . . . . ?
O2 C1 C2 N1 -3.3(2) . . . . ?
O2 C1 C2 C3 176.07(15) . . . . ?
O2 C1 C6 C5 -178.24(16) . . . . ?
O2 C1 C6 C7 5.4(3) . . . . ?
O3 P1 O2 C1 -96.01(11) . . . . ?
O3 P1 N1 C2 90.67(12) . . . . ?
O3 P1 N1 C29 -98.05(16) . . . . ?
O3 C15 C16 C17 -179.63(15) . . . . ?
O3 C15 C16 C25 -1.4(3) . . . . ?
O3 C15 C20 N2 6.1(2) . . . . ?
O3 C15 C20 C19 -176.52(15) . . . . ?
N1 P1 O2 C1 13.02(12) . . . . ?
N1 P1 O3 C15 18.72(14) . . . . ?
N1 C2 C3 C4 -177.11(17) . . . . ?
N1 C29 C30 N2 -4.4(2) . . . . ?
N1 C29 C30 C31 175.71(16) . . . . ?
N1 C29 C34 C33 -177.96(16) . . . . ?
N2 C30 C31 C32 -176.31(16) . . . . ?
N2 C35 C36 C37 -171.74(14) . . . . ?
N2 C35 C36 C41 -52.2(2) . . . . ?
N2 C35 C36 C44 72.69(19) . . . . ?
N3 C35 C36 C37 -49.31(18) . . . . ?
N3 C35 C36 C41 70.25(18) . . . . ?
N3 C35 C36 C44 -164.89(14) . . . . ?
N3 C46 C47 C48 2.5(3) . . . . ?
N4 C48 C49 C50 -178.45(18) . . . . ?
C1 C2 C3 C4 3.7(3) . . . . ?
C1 C6 C7 C8 -61.4(2) . . . . ?
C1 C6 C7 C9 178.24(16) . . . . ?
C1 C6 C7 C10 58.9(2) . . . . ?
C2 N1 C29 C30 -145.36(17) . . . . ?
C2 N1 C29 C34 34.2(2) . . . . ?
C2 C1 C6 C5 3.1(3) . . . . ?
C2 C1 C6 C7 -173.31(16) . . . . ?
C2 C3 C4 C5 -0.7(3) . . . . ?
C2 C3 C4 C11 177.32(16) . . . . ?
C3 C4 C5 C6 -1.2(3) . . . . ?
C3 C4 C11 C12 -57.4(2) . . . . ?
C3 C4 C11 C13 -178.7(2) . . . . ?
C3 C4 C11 C14 60.8(2) . . . . ?
C4 C5 C6 C1 0.0(3) . . . . ?
C4 C5 C6 C7 176.42(17) . . . . ?
C5 C4 C11 C12 120.49(19) . . . . ?
C5 C4 C11 C13 -0.8(3) . . . . ?
C5 C4 C11 C14 -121.3(2) . . . . ?
C5 C6 C7 C8 122.49(18) . . . . ?
C5 C6 C7 C9 2.2(2) . . . . ?
C5 C6 C7 C10 -117.18(19) . . . . ?
C6 C1 C2 N1 175.57(16) . . . . ?
C6 C1 C2 C3 -5.1(3) . . . . ?
C11 C4 C5 C6 -179.13(17) . . . . ?
C15 C16 C17 C18 -1.2(3) . . . . ?
C15 C16 C25 C26 -179.13(17) . . . . ?
C15 C16 C25 C27 61.5(2) . . . . ?
C15 C16 C25 C28 -60.3(2) . . . . ?
C16 C15 C20 N2 -170.03(15) . . . . ?
C16 C15 C20 C19 7.3(3) . . . . ?
C16 C17 C18 C19 1.9(3) . . . . ?
C16 C17 C18 C21 179.35(19) . . . . ?
C17 C16 C25 C26 -0.9(2) . . . . ?
C17 C16 C25 C27 -120.30(19) . . . . ?
C17 C16 C25 C28 117.93(19) . . . . ?
C17 C18 C19 C20 1.9(3) . . . . ?
C17 C18 C21 C22 -118.6(2) . . . . ?
C17 C18 C21 C23 122.1(2) . . . . ?
C17 C18 C21 C24 1.8(3) . . . . ?
C18 C19 C20 N2 170.86(16) . . . . ?
C18 C19 C20 C15 -6.5(3) . . . . ?
C19 C18 C21 C22 58.7(3) . . . . ?
C19 C18 C21 C23 -60.6(2) . . . . ?
C19 C18 C21 C24 179.2(2) . . . . ?
C20 N2 C30 C29 71.20(19) . . . . ?
C20 N2 C30 C31 -108.96(18) . . . . ?
C20 N2 C35 N3 177.74(13) . . . . ?
C20 N2 C35 C36 -57.68(19) . . . . ?
C20 C15 C16 C17 -3.5(3) . . . . ?
C20 C15 C16 C25 174.81(16) . . . . ?
C21 C18 C19 C20 -175.58(18) . . . . ?
C25 C16 C17 C18 -179.47(18) . . . . ?
C29 N1 C2 C1 -159.47(16) . . . . ?
C29 N1 C2 C3 21.2(3) . . . . ?
C29 C30 C31 C32 3.5(3) . . . . ?
C30 N2 C20 C15 -114.36(17) . . . . ?
C30 N2 C20 C19 68.3(2) . . . . ?
C30 N2 C35 N3 49.29(17) . . . . ?
C30 N2 C35 C36 173.87(14) . . . . ?
C30 C29 C34 C33 1.6(3) . . . . ?
C30 C31 C32 C33 -0.9(3) . . . . ?
C31 C32 C33 C34 -1.4(3) . . . . ?
C32 C33 C34 C29 1.1(3) . . . . ?
C34 C29 C30 N2 175.95(15) . . . . ?
C34 C29 C30 C31 -3.9(3) . . . . ?
C35 N2 C20 C15 114.56(17) . . . . ?
C35 N2 C20 C19 -62.8(2) . . . . ?
C35 N2 C30 C29 -159.05(15) . . . . ?
C35 N2 C30 C31 20.8(2) . . . . ?
C35 N3 C46 C47 -179.87(16) . . . . ?
C35 N3 C50 C49 178.29(16) . . . . ?
C35 C36 C37 C38 -178.39(15) . . . . ?
C35 C36 C41 C40 -177.53(16) . . . . ?
C35 C36 C44 C43 175.49(15) . . . . ?
C36 C37 C38 C39 -59.4(2) . . . . ?
C36 C37 C38 C45 60.9(2) . . . . ?
C37 C36 C41 C40 -59.0(2) . . . . ?
C37 C36 C44 C43 59.78(19) . . . . ?
C37 C38 C39 C40 60.1(2) . . . . ?
C37 C38 C45 C43 -59.4(2) . . . . ?
C38 C39 C40 C41 -61.5(2) . . . . ?
C38 C39 C40 C42 59.3(2) . . . . ?
C39 C38 C45 C43 60.4(2) . . . . ?
C39 C40 C41 C36 61.3(2) . . . . ?
C39 C40 C42 C43 -59.1(2) . . . . ?
C40 C42 C43 C44 -60.8(2) . . . . ?
C40 C42 C43 C45 59.9(2) . . . . ?
C41 C36 C37 C38 58.6(2) . . . . ?
C41 C36 C44 C43 -57.5(2) . . . . ?
C41 C40 C42 C43 61.4(2) . . . . ?
C42 C40 C41 C36 -59.4(2) . . . . ?
C42 C43 C44 C36 58.9(2) . . . . ?
C42 C43 C45 C38 -60.0(2) . . . . ?
C44 C36 C37 C38 -59.71(19) . . . . ?
C44 C36 C41 C40 57.0(2) . . . . ?
C44 C43 C45 C38 60.1(2) . . . . ?
C45 C38 C39 C40 -60.1(2) . . . . ?
C45 C43 C44 C36 -61.8(2) . . . . ?
C46 N3 C35 N2 47.22(19) . . . . ?
C46 N3 C35 C36 -81.53(18) . . . . ?
C46 N3 C50 C49 -0.5(3) . . . . ?
C46 C47 C48 N4 176.89(17) . . . . ?
C46 C47 C48 C49 -2.2(3) . . . . ?
C47 C48 C49 C50 0.7(3) . . . . ?
C48 C49 C50 N3 0.7(3) . . . . ?
C50 N3 C35 N2 -131.56(15) . . . . ?
C50 N3 C35 C36 99.68(17) . . . . ?
C50 N3 C46 C47 -1.1(3) . . . . ?
C51 N4 C48 C47 -171.18(18) . . . . ?
C51 N4 C48 C49 7.9(3) . . . . ?
C52 N4 C48 C47 0.2(3) . . . . ?
C52 N4 C48 C49 179.25(18) . . . . ?
C53 C54 C55 C56 -1.6(3) . . . . ?
C53 C54 C55 C60 175.91(17) . . . . ?
C54 C53 C58 C57 0.6(3) . . . . ?
C54 C53 B1 C61 18.3(2) . . . . ?
C54 C53 B1 C69 136.08(17) . . . . ?
C54 C53 B1 C77 -101.66(19) . . . . ?
C54 C55 C56 C57 0.6(3) . . . . ?
C54 C55 C60 F4 148.07(17) . . . . ?
C54 C55 C60 F5 27.8(2) . . . . ?
C54 C55 C60 F6 -92.0(2) . . . . ?
C55 C56 C57 C58 1.0(3) . . . . ?
C55 C56 C57 C59A -176.9(6) . . . . ?
C55 C56 C57 C59B -178.9(4) . . . . ?
C56 C55 C60 F4 -34.4(2) . . . . ?
C56 C55 C60 F5 -154.69(18) . . . . ?
C56 C55 C60 F6 85.5(2) . . . . ?
C56 C57 C58 C53 -1.6(3) . . . . ?
C56 C57 C59A F1A -168.8(12) . . . . ?
C56 C57 C59A F2A 75.5(11) . . . . ?
C56 C57 C59A F3A -44.0(14) . . . . ?
C56 C57 C59B F1B -141.1(5) . . . . ?
C56 C57 C59B F2B 100.9(7) . . . . ?
C56 C57 C59B F3B -20.3(8) . . . . ?
C58 C53 C54 C55 0.9(3) . . . . ?
C58 C53 B1 C61 -161.64(16) . . . . ?
C58 C53 B1 C69 -43.8(2) . . . . ?
C58 C53 B1 C77 78.4(2) . . . . ?
C58 C57 C59A F1A 13.4(15) . . . . ?
C58 C57 C59A F2A -102.3(10) . . . . ?
C58 C57 C59A F3A 138.2(10) . . . . ?
C58 C57 C59B F1B 39.0(7) . . . . ?
C58 C57 C59B F2B -79.0(7) . . . . ?
C58 C57 C59B F3B 159.9(6) . . . . ?
C59A C57 C58 C53 176.1(7) . . . . ?
C59B C57 C58 C53 178.2(3) . . . . ?
C60 C55 C56 C57 -176.94(18) . . . . ?
C61 C62 C63 C64 1.3(3) . . . . ?
C61 C62 C63 C68 -175.10(16) . . . . ?
C62 C61 C66 C65 0.2(2) . . . . ?
C62 C61 B1 C53 -75.30(19) . . . . ?
C62 C61 B1 C69 165.18(15) . . . . ?
C62 C61 B1 C77 46.2(2) . . . . ?
C62 C63 C64 C65 -0.9(3) . . . . ?
C62 C63 C68 F10 -169.16(16) . . . . ?
C62 C63 C68 F11 -47.6(2) . . . . ?
C62 C63 C68 F12 70.6(2) . . . . ?
C63 C64 C65 C66 0.2(3) . . . . ?
C63 C64 C65 C67 -177.76(17) . . . . ?
C64 C63 C68 F10 14.4(3) . . . . ?
C64 C63 C68 F11 136.01(18) . . . . ?
C64 C63 C68 F12 -105.9(2) . . . . ?
C64 C65 C66 C61 0.1(3) . . . . ?
C64 C65 C67 F7 -130.41(19) . . . . ?
C64 C65 C67 F8 110.9(2) . . . . ?
C64 C65 C67 F9 -8.9(3) . . . . ?
C66 C61 C62 C63 -0.9(2) . . . . ?
C66 C61 B1 C53 104.33(18) . . . . ?
C66 C61 B1 C69 -15.2(2) . . . . ?
C66 C61 B1 C77 -134.19(16) . . . . ?
C66 C65 C67 F7 51.6(2) . . . . ?
C66 C65 C67 F8 -67.1(2) . . . . ?
C66 C65 C67 F9 173.04(17) . . . . ?
C67 C65 C66 C61 178.13(16) . . . . ?
C68 C63 C64 C65 175.45(17) . . . . ?
C69 C70 C71 C72 -2.0(3) . . . . ?
C69 C70 C71 C76 177.29(17) . . . . ?
C70 C69 C74 C73 -2.3(3) . . . . ?
C70 C69 B1 C53 -43.1(2) . . . . ?
C70 C69 B1 C61 76.86(19) . . . . ?
C70 C69 B1 C77 -165.62(16) . . . . ?
C70 C71 C72 C73 -0.6(3) . . . . ?
C70 C71 C76 F16 -162.08(17) . . . . ?
C70 C71 C76 F17 78.1(2) . . . . ?
C70 C71 C76 F18 -41.0(3) . . . . ?
C71 C72 C73 C74 1.7(3) . . . . ?
C71 C72 C73 C75 179.71(17) . . . . ?
C72 C71 C76 F16 17.2(3) . . . . ?
C72 C71 C76 F17 -102.6(2) . . . . ?
C72 C71 C76 F18 138.34(19) . . . . ?
C72 C73 C74 C69 -0.2(3) . . . . ?
C72 C73 C75 F13A -48.3(6) . . . . ?
C72 C73 C75 F13B 51.7(8) . . . . ?
C72 C73 C75 F14A 69.0(5) . . . . ?
C72 C73 C75 F14B 167.1(8) . . . . ?
C72 C73 C75 F15A -166.6(6) . . . . ?
C72 C73 C75 F15B -71.8(8) . . . . ?
C74 C69 C70 C71 3.4(3) . . . . ?
C74 C69 B1 C53 147.77(16) . . . . ?
C74 C69 B1 C61 -92.23(19) . . . . ?
C74 C69 B1 C77 25.3(2) . . . . ?
C74 C73 C75 F13A 129.7(6) . . . . ?
C74 C73 C75 F13B -130.2(7) . . . . ?
C74 C73 C75 F14A -113.0(5) . . . . ?
C74 C73 C75 F14B -14.8(8) . . . . ?
C74 C73 C75 F15A 11.5(6) . . . . ?
C74 C73 C75 F15B 106.3(8) . . . . ?
C75 C73 C74 C69 -178.15(17) . . . . ?
C76 C71 C72 C73 -179.90(17) . . . . ?
C77 C78 C79 C80 0.4(3) . . . . ?
C77 C78 C79 C84 -177.0(2) . . . . ?
C78 C77 C82 C81 -0.5(3) . . . . ?
C78 C77 B1 C53 -23.7(2) . . . . ?
C78 C77 B1 C61 -145.04(17) . . . . ?
C78 C77 B1 C69 98.2(2) . . . . ?
C78 C79 C80 C81 0.1(3) . . . . ?
C78 C79 C84 F22 -47.1(3) . . . . ?
C78 C79 C84 F23 -170.2(2) . . . . ?
C78 C79 C84 F24 73.1(3) . . . . ?
C79 C80 C81 C82 -0.8(3) . . . . ?
C79 C80 C81 C83 178.5(2) . . . . ?
C80 C79 C84 F22 135.5(3) . . . . ?
C80 C79 C84 F23 12.3(4) . . . . ?
C80 C79 C84 F24 -104.4(3) . . . . ?
C80 C81 C82 C77 1.1(3) . . . . ?
C80 C81 C83 F19 129.6(2) . . . . ?
C80 C81 C83 F20 -111.3(2) . . . . ?
C80 C81 C83 F21 8.3(3) . . . . ?
C82 C77 C78 C79 -0.2(3) . . . . ?
C82 C77 B1 C53 157.74(16) . . . . ?
C82 C77 B1 C61 36.4(2) . . . . ?
C82 C77 B1 C69 -80.4(2) . . . . ?
C82 C81 C83 F19 -51.1(3) . . . . ?
C82 C81 C83 F20 68.0(3) . . . . ?
C82 C81 C83 F21 -172.3(2) . . . . ?
C83 C81 C82 C77 -178.26(19) . . . . ?
C84 C79 C80 C81 177.5(2) . . . . ?
B1 C53 C54 C55 -178.96(16) . . . . ?
B1 C53 C58 C57 -179.46(18) . . . . ?
B1 C61 C62 C63 178.77(15) . . . . ?
B1 C61 C66 C65 -179.46(16) . . . . ?
B1 C69 C70 C71 -166.51(16) . . . . ?
B1 C69 C74 C73 167.23(17) . . . . ?
B1 C77 C78 C79 -178.80(17) . . . . ?
B1 C77 C82 C81 178.12(17) . . . . ?

loop_
_smtbx_masks_void_nr
_smtbx_masks_void_average_x
_smtbx_masks_void_average_y
_smtbx_masks_void_average_z
_smtbx_masks_void_volume
_smtbx_masks_void_count_electrons
_smtbx_masks_void_content
1 0.000 0.000 0.000 187.8 45.2 '2 CH3CN'
2 0.000 0.000 0.500 26.6 1.7 ?
3 0.122 0.432 0.929 15.7 0.6 ?
4 -0.122 0.568 0.071 15.7 0.6 ?
5 0.422 0.370 0.169 35.1 0.0 ?
6 0.578 0.630 0.831 35.1 0.0 ?
